data_1561495
loop_
_publ_author_name
'Kotova, Irina Yu.'
'Solodovnikov, Sergey F.'
'Solodovnikova, Zoya A.'
'Belov, Dmitry A.'
'Stefanovich, Sergey Yu.'
'Savina, Aleksandra A.'
'Khaikina, Elena G.'

_publ_section_title
;
 New series of triple molybdates AgA3R(MoO4)5 (A=Mg, R=Cr, Fe; A=Mn, R=Al,
 Cr, Fe, Sc, In) with framework structures and mobile silver ion
 sublattices
;
_journal_name_full 'Journal of Solid State Chemistry'
_journal_page_first 121
_journal_page_last 128
_journal_paper_doi 10.1016/j.jssc.2016.03.003
_journal_volume 238
_journal_year 2016
_chemical_formula_moiety 'Ag0.95 Fe1.04 Mg2.96 Mo5 O20'
_chemical_formula_sum 'Ag0.95 Fe1.04 Mg2.96 Mo5 O20'
_chemical_formula_weight 1032.92
_space_group_IT_number 2
_space_group_name_Hall '-P 1'
_space_group_name_H-M_alt 'P -1'
_symmetry_cell_setting triclinic
_symmetry_space_group_name_Hall '-P 1'
_symmetry_space_group_name_H-M 'P -1'
_atom_sites_solution_hydrogens none
_atom_sites_solution_primary direct
_atom_sites_solution_secondary difmap
_cell_angle_alpha 88.0050(10)
_cell_angle_beta 87.3830(10)
_cell_angle_gamma 78.8590(10)
_cell_formula_units_Z 2
_cell_length_a 6.8987(2)
_cell_length_b 6.9649(2)
_cell_length_c 17.7208(4)
_cell_measurement_reflns_used 7620
_cell_measurement_temperature 296(2)
_cell_measurement_theta_max 26.41
_cell_measurement_theta_min 1.15
_cell_volume 834.25(4)
_computing_cell_refinement 'SAINT (Bruker, 2004)'
_computing_data_collection 'APEX2 (Bruker, 2004)'
_computing_data_reduction 'SAINT (Bruker, 2004)'
_computing_structure_refinement 'SHELXL-97 (Sheldrick, 1997)'
_computing_structure_solution 'SHELXS-97 (Sheldrick, 1990)'
_diffrn_ambient_temperature 296(2)
_diffrn_measured_fraction_theta_full 0.985
_diffrn_measured_fraction_theta_max 0.985
_diffrn_measurement_device_type 'Bruker-Nonius X8 APEX CCD diffractometer'
_diffrn_measurement_method '\f scans, frame data integration'
_diffrn_radiation_monochromator graphite
_diffrn_radiation_source 'fine-focus sealed tube'
_diffrn_radiation_type MoK\a
_diffrn_radiation_wavelength 0.71073
_diffrn_reflns_av_R_equivalents 0.0187
_diffrn_reflns_av_sigmaI/netI 0.0216
_diffrn_reflns_limit_h_max 8
_diffrn_reflns_limit_h_min -8
_diffrn_reflns_limit_k_max 8
_diffrn_reflns_limit_k_min -7
_diffrn_reflns_limit_l_max 22
_diffrn_reflns_limit_l_min -21
_diffrn_reflns_number 7620
_diffrn_reflns_theta_full 26.41
_diffrn_reflns_theta_max 26.41
_diffrn_reflns_theta_min 1.15
_diffrn_standards_decay_% 0
_diffrn_standards_number 0
_exptl_absorpt_coefficient_mu 5.839
_exptl_absorpt_correction_T_max 0.627
_exptl_absorpt_correction_T_min 0.577
_exptl_absorpt_correction_type multi-scan
_exptl_crystal_colour light-yellow
_exptl_crystal_density_diffrn 4.114
_exptl_crystal_density_method 'not measured'
_exptl_crystal_description fragment
_exptl_crystal_F_000 955.5
_exptl_crystal_size_max 0.11
_exptl_crystal_size_mid 0.08
_exptl_crystal_size_min 0.08
_refine_diff_density_max 1.326
_refine_diff_density_min -0.968
_refine_diff_density_rms 0.386
_refine_ls_extinction_coef 0.0071(4)
_refine_ls_extinction_expression Fc^*^=kFc[1+0.001xFc^2^\l^3^/sin(2\q)]^-1/4^
_refine_ls_extinction_method SHELXL
_refine_ls_goodness_of_fit_ref 1.277
_refine_ls_hydrogen_treatment none
_refine_ls_matrix_type full
_refine_ls_number_parameters 297
_refine_ls_number_reflns 3384
_refine_ls_number_restraints 1
_refine_ls_restrained_S_all 1.277
_refine_ls_R_factor_all 0.0216
_refine_ls_R_factor_gt 0.0208
_refine_ls_shift/su_max 0.001
_refine_ls_shift/su_mean 0.000
_refine_ls_structure_factor_coef Fsqd
_refine_ls_weighting_details 'calc w=1/[\s^2^(Fo^2^)+(0.0361P)^2^+1.5785P] where P=(Fo^2^+2Fc^2^)/3'
_refine_ls_weighting_scheme calc
_refine_ls_wR_factor_gt 0.0705
_refine_ls_wR_factor_ref 0.0715
_reflns_number_gt 3293
_reflns_number_total 3432
_reflns_threshold_expression >2sigma(I)
_cod_data_source_file JSSC-2016-238-121.cif
_cod_data_source_block Ag0.97Cr1.02Mg2.98Mo5O20
_cod_database_code 1561495
_exptl_crystal_f_000' 937.91
_exptl_absorpt_correction_t_min' 0.521

loop_
_symmetry_equiv_pos_as_xyz
'x, y, z'
'-x, -y, -z'

loop_
_atom_site_label
_atom_site_type_symbol
_atom_site_fract_x
_atom_site_fract_y
_atom_site_fract_z
_atom_site_U_iso_or_equiv
_atom_site_adp_type
_atom_site_occupancy
_atom_site_symmetry_multiplicity
_atom_site_calc_flag
_atom_site_refinement_flags
_atom_site_disorder_assembly
_atom_site_disorder_group
Mo1 Mo 0.27248(5) 0.30839(4) 0.526956(17) 0.00956(10) Uani 1 1 d . . .
Mo2 Mo 0.21445(4) 0.82658(4) 0.284931(17) 0.01004(11) Uani 1 1 d . . .
Mo3 Mo 0.68605(5) 0.22069(5) 0.309203(18) 0.01154(11) Uani 1 1 d . . .
Mo4 Mo 0.27417(5) 0.06008(4) 0.905185(17) 0.00903(10) Uani 1 1 d . . .
Mo5 Mo 0.24580(5) 0.54744(4) 0.086194(17) 0.00969(10) Uani 1 1 d . . .
Mg1 Mg 0.18370(14) 0.82764(14) 0.49279(6) 0.0131(3) Uani 0.768(4) 1 d P . .
Fe1 Fe 0.18370(14) 0.82764(14) 0.49279(6) 0.0131(3) Uani 0.232(4) 1 d P . .
Mg2 Mg 0.16875(16) 0.08305(16) 0.11598(6) 0.0157(3) Uani 0.828(3) 1 d P . .
Fe2 Fe 0.16875(16) 0.08305(16) 0.11598(6) 0.0157(3) Uani 0.172(3) 1 d P . .
Mg3 Mg 0.77787(15) 0.42401(15) 0.12532(6) 0.0126(3) Uani 0.782(4) 1 d P . .
Fe3 Fe 0.77787(15) 0.42401(15) 0.12532(6) 0.0126(3) Uani 0.218(4) 1 d P . .
Mg4 Mg 0.24835(12) 0.30457(12) 0.73545(5) 0.0126(3) Uani 0.576(4) 1 d P . .
Fe4 Fe 0.24835(12) 0.30457(12) 0.73545(5) 0.0126(3) Uani 0.424(4) 1 d P . .
Ag1 Ag 0.1454(16) 0.3442(10) 0.2842(13) 0.041(2) Uani 0.30(2) 1 d P . .
Ag2 Ag 0.1132(14) 0.3364(6) 0.3187(19) 0.033(4) Uani 0.32(3) 1 d P . .
Ag3 Ag 0.1116(9) 0.3420(9) 0.3425(9) 0.0358(14) Uani 0.34(3) 1 d P . .
O1 O 0.5195(4) 0.2114(4) 0.50497(18) 0.0199(6) Uani 1 1 d . . .
O2 O 0.2488(5) 0.3522(5) 0.62427(17) 0.0225(6) Uani 1 1 d . . .
O3 O 0.2014(4) 0.5325(4) 0.47764(16) 0.0169(6) Uani 1 1 d . . .
O4 O 0.1240(4) 0.1328(4) 0.50399(16) 0.0128(5) Uani 1 1 d . . .
O5 O 0.1935(5) 0.8784(4) 0.38025(16) 0.0202(6) Uani 1 1 d . . .
O6 O 0.4590(4) 0.7164(4) 0.26282(17) 0.0198(6) Uani 1 1 d . . .
O7 O 0.1562(4) 0.0512(4) 0.23277(16) 0.0159(6) Uani 1 1 d . . .
O8 O 0.0509(4) 0.6632(4) 0.26748(17) 0.0188(6) Uani 1 1 d . . .
O9 O 0.4407(5) 0.2939(5) 0.33495(19) 0.0273(7) Uani 1 1 d . . .
O10 O 0.8254(4) 0.2028(4) 0.39099(16) 0.0189(6) Uani 1 1 d . . .
O11 O 0.7175(5) 0.9887(4) 0.26875(18) 0.0228(7) Uani 1 1 d . . .
O12 O 0.7679(4) 0.4007(4) 0.24383(15) 0.0138(5) Uani 1 1 d . . .
O13 O 0.2102(5) 0.1132(4) 0.99877(16) 0.0188(6) Uani 1 1 d . . .
O14 O 0.4754(4) 0.0365(4) 0.10612(17) 0.0195(6) Uani 1 1 d . . .
O15 O 0.8563(4) 0.1267(4) 0.11855(15) 0.0120(5) Uani 1 1 d . . .
O16 O 0.2302(4) 0.2878(4) 0.85023(14) 0.0109(5) Uani 1 1 d . . .
O17 O 0.2471(5) 0.5373(4) 0.98820(16) 0.0218(6) Uani 1 1 d . . .
O18 O 0.4785(4) 0.4610(4) 0.12193(17) 0.0206(6) Uani 1 1 d . . .
O19 O 0.1632(5) 0.7925(4) 0.11046(18) 0.0218(6) Uani 1 1 d . . .
O20 O 0.0873(4) 0.3863(4) 0.12335(15) 0.0130(5) Uani 1 1 d . . .

loop_
_atom_site_aniso_label
_atom_site_aniso_U_11
_atom_site_aniso_U_22
_atom_site_aniso_U_33
_atom_site_aniso_U_23
_atom_site_aniso_U_13
_atom_site_aniso_U_12
Mo1 0.01005(17) 0.00919(17) 0.01002(18) 0.00003(12) -0.00045(12) -0.00334(12)
Mo2 0.00987(18) 0.01057(18) 0.00943(18) 0.00057(12) -0.00013(12) -0.00158(13)
Mo3 0.01276(18) 0.01041(17) 0.01167(18) 0.00168(12) 0.00021(12) -0.00329(13)
Mo4 0.00991(17) 0.00810(17) 0.00959(18) 0.00106(12) -0.00118(12) -0.00303(12)
Mo5 0.01030(17) 0.00908(17) 0.01021(18) -0.00011(12) 0.00113(12) -0.00350(12)
Mg1 0.0128(5) 0.0124(5) 0.0139(6) -0.0004(4) -0.0010(4) -0.0019(4)
Fe1 0.0128(5) 0.0124(5) 0.0139(6) -0.0004(4) -0.0010(4) -0.0019(4)
Mg2 0.0152(6) 0.0144(6) 0.0172(6) 0.0008(4) -0.0004(4) -0.0026(4)
Fe2 0.0152(6) 0.0144(6) 0.0172(6) 0.0008(4) -0.0004(4) -0.0026(4)
Mg3 0.0124(5) 0.0118(5) 0.0134(6) -0.0003(4) -0.0010(4) -0.0021(4)
Fe3 0.0124(5) 0.0118(5) 0.0134(6) -0.0003(4) -0.0010(4) -0.0021(4)
Mg4 0.0136(4) 0.0127(5) 0.0119(5) -0.0002(3) -0.0003(3) -0.0033(3)
Fe4 0.0136(4) 0.0127(5) 0.0119(5) -0.0002(3) -0.0003(3) -0.0033(3)
Ag1 0.0351(16) 0.0186(10) 0.070(6) -0.0052(18) -0.026(3) 0.0003(10)
Ag2 0.020(2) 0.0183(17) 0.060(10) 0.007(2) -0.019(3) -0.0035(8)
Ag3 0.0157(10) 0.050(2) 0.043(4) 0.0124(13) -0.0049(13) -0.0095(8)
O1 0.0135(14) 0.0204(15) 0.0258(16) -0.0021(12) -0.0010(12) -0.0026(12)
O2 0.0344(17) 0.0227(15) 0.0121(14) -0.0005(11) -0.0007(12) -0.0098(13)
O3 0.0196(14) 0.0136(13) 0.0178(14) 0.0011(11) -0.0006(11) -0.0040(11)
O4 0.0113(12) 0.0116(12) 0.0161(13) -0.0003(10) -0.0002(10) -0.0035(10)
O5 0.0280(16) 0.0214(15) 0.0109(14) -0.0001(11) 0.0011(12) -0.0046(13)
O6 0.0151(14) 0.0171(14) 0.0253(16) -0.0034(12) 0.0035(11) 0.0010(11)
O7 0.0208(14) 0.0142(13) 0.0124(13) 0.0024(10) -0.0030(11) -0.0029(11)
O8 0.0169(14) 0.0195(14) 0.0208(15) 0.0023(12) -0.0029(11) -0.0053(11)
O9 0.0161(15) 0.0363(19) 0.0286(17) 0.0033(14) 0.0030(13) -0.0042(13)
O10 0.0217(15) 0.0187(14) 0.0154(14) 0.0030(11) -0.0017(11) -0.0021(12)
O11 0.0307(17) 0.0162(15) 0.0236(16) -0.0008(12) 0.0019(13) -0.0099(13)
O12 0.0173(14) 0.0111(13) 0.0128(13) 0.0007(10) 0.0001(11) -0.0029(11)
O13 0.0286(16) 0.0170(14) 0.0112(13) -0.0008(11) -0.0006(11) -0.0056(12)
O14 0.0136(14) 0.0190(14) 0.0258(16) 0.0030(12) -0.0024(12) -0.0031(11)
O15 0.0105(12) 0.0106(13) 0.0152(13) 0.0001(10) -0.0002(10) -0.0029(10)
O16 0.0148(13) 0.0083(12) 0.0094(12) 0.0010(10) 0.0000(10) -0.0019(10)
O17 0.0276(16) 0.0250(16) 0.0139(14) 0.0021(12) 0.0008(12) -0.0084(13)
O18 0.0143(14) 0.0242(15) 0.0241(15) 0.0000(12) -0.0014(11) -0.0059(12)
O19 0.0263(16) 0.0124(14) 0.0267(16) -0.0021(12) 0.0067(13) -0.0053(12)
O20 0.0118(13) 0.0096(12) 0.0175(14) 0.0004(10) 0.0019(10) -0.0023(10)

loop_
_atom_type_symbol
_atom_type_description
_atom_type_scat_dispersion_real
_atom_type_scat_dispersion_imag
_atom_type_scat_source
O O 0.0106 0.0060 'International Tables Vol C Tables 4.2.6.8 and 6.1.1.4'
Mg Mg 0.0486 0.0363 'International Tables Vol C Tables 4.2.6.8 and 6.1.1.4'
Fe Fe 0.3463 0.8444 'International Tables Vol C Tables 4.2.6.8 and 6.1.1.4'
Mo Mo -1.6832 0.6857 'International Tables Vol C Tables 4.2.6.8 and 6.1.1.4'
Ag Ag -0.8971 1.1015 'International Tables Vol C Tables 4.2.6.8 and 6.1.1.4'

loop_
_geom_angle_atom_site_label_1
_geom_angle_atom_site_label_2
_geom_angle_atom_site_label_3
_geom_angle
_geom_angle_site_symmetry_1
_geom_angle_site_symmetry_3
O1 Mo1 O2 107.97(15) . .
O1 Mo1 O3 109.72(14) . .
O2 Mo1 O3 108.45(14) . .
O1 Mo1 O4 108.87(13) . .
O2 Mo1 O4 109.97(13) . .
O3 Mo1 O4 111.79(13) . .
O5 Mo2 O6 108.51(15) . .
O5 Mo2 O7 108.07(13) . 1_565
O6 Mo2 O7 108.96(14) . 1_565
O5 Mo2 O8 108.24(14) . .
O6 Mo2 O8 110.43(14) . .
O7 Mo2 O8 112.52(13) 1_565 .
O9 Mo3 O11 108.25(16) . 1_545
O9 Mo3 O10 108.54(15) . .
O11 Mo3 O10 109.37(14) 1_545 .
O9 Mo3 O12 110.49(14) . .
O11 Mo3 O12 111.72(13) 1_545 .
O10 Mo3 O12 108.41(13) . .
O13 Mo4 O14 110.88(15) . 2_656
O13 Mo4 O15 106.41(13) . 2_656
O14 Mo4 O15 107.21(13) 2_656 2_656
O13 Mo4 O16 108.11(13) . .
O14 Mo4 O16 106.42(13) 2_656 .
O15 Mo4 O16 117.79(12) 2_656 .
O17 Mo5 O18 112.46(15) 1_554 .
O17 Mo5 O19 107.56(15) 1_554 .
O18 Mo5 O19 109.71(15) . .
O17 Mo5 O20 106.84(13) 1_554 .
O18 Mo5 O20 106.78(13) . .
O19 Mo5 O20 113.56(13) . .
O5 Mg1 O1 90.95(13) . 2_666
O5 Mg1 O3 91.03(12) . .
O1 Mg1 O3 90.64(12) 2_666 .
O5 Mg1 O10 175.74(13) . 2_666
O1 Mg1 O10 88.58(13) 2_666 2_666
O3 Mg1 O10 93.21(12) . 2_666
O5 Mg1 O4 91.73(12) . 2_566
O1 Mg1 O4 177.31(13) 2_666 2_566
O3 Mg1 O4 89.63(12) . 2_566
O10 Mg1 O4 88.73(12) 2_666 2_566
O5 Mg1 O4 87.00(12) . 1_565
O1 Mg1 O4 97.22(12) 2_666 1_565
O3 Mg1 O4 171.93(12) . 1_565
O10 Mg1 O4 88.85(12) 2_666 1_565
O4 Mg1 O4 82.61(11) 2_566 1_565
O19 Mg2 O7 88.14(13) 1_545 .
O19 Mg2 O14 93.10(13) 1_545 .
O7 Mg2 O14 95.06(12) . .
O19 Mg2 O20 163.62(13) 1_545 .
O7 Mg2 O20 90.84(11) . .
O14 Mg2 O20 103.27(12) . .
O19 Mg2 O13 92.66(13) 1_545 1_554
O7 Mg2 O13 174.61(13) . 1_554
O14 Mg2 O13 79.57(13) . 1_554
O20 Mg2 O13 89.88(12) . 1_554
O19 Mg2 O15 85.88(12) 1_545 1_455
O7 Mg2 O15 88.45(11) . 1_455
O14 Mg2 O15 176.32(13) . 1_455
O20 Mg2 O15 77.75(11) . 1_455
O13 Mg2 O15 96.93(12) 1_554 1_455
O17 Mg3 O18 81.62(13) 2_666 .
O17 Mg3 O15 93.01(12) 2_666 .
O18 Mg3 O15 100.78(12) . .
O17 Mg3 O16 97.22(12) 2_666 2_666
O18 Mg3 O16 93.25(12) . 2_666
O15 Mg3 O16 163.71(12) . 2_666
O17 Mg3 O20 95.74(12) 2_666 1_655
O18 Mg3 O20 177.36(13) . 1_655
O15 Mg3 O20 79.09(11) . 1_655
O16 Mg3 O20 87.28(11) 2_666 1_655
O17 Mg3 O12 173.12(13) 2_666 .
O18 Mg3 O12 91.92(12) . .
O15 Mg3 O12 90.54(11) . .
O16 Mg3 O12 80.68(11) 2_666 .
O20 Mg3 O12 90.71(11) 1_655 .
O2 Mg4 O6 92.10(13) . 2_666
O2 Mg4 O11 95.71(13) . 2_666
O6 Mg4 O11 90.56(13) 2_666 2_666
O2 Mg4 O16 173.43(13) . .
O6 Mg4 O16 90.53(12) 2_666 .
O11 Mg4 O16 90.28(12) 2_666 .
O2 Mg4 O8 87.05(13) . 2_566
O6 Mg4 O8 177.84(13) 2_666 2_566
O11 Mg4 O8 91.50(13) 2_666 2_566
O16 Mg4 O8 90.11(12) . 2_566
O2 Mg4 O12 92.43(12) . 2_666
O6 Mg4 O12 85.54(12) 2_666 2_666
O11 Mg4 O12 171.10(13) 2_666 2_666
O16 Mg4 O12 81.77(11) . 2_666
O8 Mg4 O12 92.51(12) 2_566 2_666
O8 Ag1 O9 107.0(3) . .
Ag2 Ag1 O7 106.3(16) . .
Ag3 Ag1 O7 112.3(12) . .
O8 Ag1 O7 144.6(8) . .
O9 Ag1 O7 100.3(2) . .
O8 Ag1 O12 74.17(15) . 1_455
O9 Ag1 O12 171.6(12) . 1_455
O7 Ag1 O12 82.08(16) . 1_455
O8 Ag1 O20 77.2(6) . .
O9 Ag1 O20 123.7(9) . .
O7 Ag1 O20 69.0(5) . .
O12 Ag1 O20 64.6(3) 1_455 .
O8 Ag1 O10 106.9(6) . 1_455
O9 Ag1 O10 112.5(9) . 1_455
O7 Ag1 O10 82.1(5) . 1_455
O12 Ag1 O10 59.7(4) 1_455 1_455
O20 Ag1 O10 119.71(18) . 1_455
O8 Ag1 O2 52.7(3) . 2_566
O9 Ag1 O2 118.7(6) . 2_566
O7 Ag1 O2 129.3(6) . 2_566
O12 Ag1 O2 55.1(2) 1_455 2_566
O20 Ag1 O2 107.93(18) . 2_566
O10 Ag1 O2 54.6(3) 1_455 2_566
O9 Ag2 O8 100.2(4) . .
O9 Ag2 O7 92.3(6) . .
O8 Ag2 O7 120.2(13) . .
O9 Ag2 O10 133.4(10) . 1_455
O8 Ag2 O10 119.1(5) . 1_455
O7 Ag2 O10 88.83(17) . 1_455
O9 Ag2 O12 158.2(15) . 1_455
O8 Ag2 O12 70.6(4) . 1_455
O7 Ag2 O12 76.7(6) . 1_455
O10 Ag2 O12 65.96(18) 1_455 1_455
O9 Ag2 O2 133.2(8) . 2_566
O8 Ag2 O2 58.4(2) . 2_566
O7 Ag2 O2 134.5(3) . 2_566
O10 Ag2 O2 63.3(5) 1_455 2_566
O12 Ag2 O2 59.65(18) 1_455 2_566
O9 Ag2 O5 81.0(2) . 1_545
O8 Ag2 O5 176.9(12) . 1_545
O7 Ag2 O5 56.80(12) . 1_545
O10 Ag2 O5 61.2(3) 1_455 1_545
O12 Ag2 O5 107.27(16) 1_455 1_545
O2 Ag2 O5 122.7(8) 2_566 1_545
O9 Ag2 O3 69.3(6) . .
O8 Ag2 O3 86.0(5) . .
O7 Ag2 O3 151.0(5) . .
O10 Ag2 O3 88.4(9) 1_455 .
O12 Ag2 O3 127.6(7) 1_455 .
O2 Ag2 O3 68.1(5) 2_566 .
O5 Ag2 O3 97.0(7) 1_545 .
O9 Ag3 O10 144.4(4) . 1_455
O9 Ag3 O8 96.5(3) . .
O10 Ag3 O8 119.1(3) 1_455 .
O9 Ag3 O7 84.9(3) . .
O10 Ag3 O7 85.1(3) 1_455 .
O8 Ag3 O7 104.7(6) . .
O9 Ag3 O3 77.7(4) . .
O10 Ag3 O3 100.4(5) 1_455 .
O8 Ag3 O3 92.1(3) . .
O7 Ag3 O3 157.1(3) . .
O9 Ag3 O12 140.5(7) . 1_455
O10 Ag3 O12 64.0(2) 1_455 1_455
O8 Ag3 O12 64.8(3) . 1_455
O7 Ag3 O12 68.4(3) . 1_455
O3 Ag3 O12 134.0(3) . 1_455
O9 Ag3 O2 142.3(4) . 2_566
O10 Ag3 O2 66.96(18) 1_455 2_566
O8 Ag3 O2 59.42(15) . 2_566
O7 Ag3 O2 127.0(4) . 2_566
O3 Ag3 O2 75.0(3) . 2_566
O12 Ag3 O2 58.99(15) 1_455 2_566
O9 Ag3 O4 90.6(4) . .
O10 Ag3 O4 60.5(3) 1_455 .
O8 Ag3 O4 146.9(5) . .
O7 Ag3 O4 108.14(19) . .
O3 Ag3 O4 57.9(3) . .
O12 Ag3 O4 124.5(2) 1_455 .
O2 Ag3 O4 96.3(4) 2_566 .
O9 Ag3 O5 82.84(19) . 1_545
O10 Ag3 O5 63.43(15) 1_455 1_545
O8 Ag3 O5 160.3(6) . 1_545
O7 Ag3 O5 55.61(15) . 1_545
O3 Ag3 O5 106.9(4) . 1_545
O12 Ag3 O5 103.4(3) 1_455 1_545
O2 Ag3 O5 129.9(3) 2_566 1_545
O4 Ag3 O5 52.68(16) . 1_545
Mo1 O1 Fe1 158.93(18) . 2_666
Mo1 O1 Mg1 158.93(18) . 2_666
Fe1 O1 Mg1 0.00(6) 2_666 2_666
Mo1 O2 Mg4 160.71(19) . .
Mo1 O2 Ag3 109.9(3) . 2_566
Mg4 O2 Ag3 84.9(3) . 2_566
Mo1 O2 Ag2 117.5(5) . 2_566
Mg4 O2 Ag2 77.4(5) . 2_566
Ag3 O2 Ag2 7.6(3) 2_566 2_566
Mo1 O2 Ag1 125.8(3) . 2_566
Mg4 O2 Ag1 68.3(3) . 2_566
Ag3 O2 Ag1 16.6(3) 2_566 2_566
Ag2 O2 Ag1 9.4(3) 2_566 2_566
Mo1 O3 Mg1 139.45(16) . .
Mo1 O3 Ag3 92.83(18) . .
Mg1 O3 Ag3 127.69(19) . .
Mo1 O3 Ag2 95.4(2) . .
Mg1 O3 Ag2 125.0(2) . .
Ag3 O3 Ag2 3.5(3) . .
Mo1 O4 Fe1 127.44(14) . 2_566
Mo1 O4 Mg1 127.44(14) . 2_566
Fe1 O4 Mg1 0.00(7) 2_566 2_566
Mo1 O4 Fe1 133.68(15) . 1_545
Fe1 O4 Fe1 97.39(11) 2_566 1_545
Mg1 O4 Fe1 97.39(11) 2_566 1_545
Mo1 O4 Mg1 133.68(15) . 1_545
Fe1 O4 Mg1 97.39(11) 2_566 1_545
Mg1 O4 Mg1 97.39(11) 2_566 1_545
Fe1 O4 Mg1 0.00(6) 1_545 1_545
Mo1 O4 Ag3 84.4(2) . .
Fe1 O4 Ag3 89.39(14) 2_566 .
Mg1 O4 Ag3 89.39(14) 2_566 .
Fe1 O4 Ag3 109.9(2) 1_545 .
Mg1 O4 Ag3 109.9(2) 1_545 .
Mo1 O4 Ag2 87.22(16) . .
Fe1 O4 Ag2 89.49(17) 2_566 .
Mg1 O4 Ag2 89.49(17) 2_566 .
Fe1 O4 Ag2 106.3(3) 1_545 .
Mg1 O4 Ag2 106.3(3) 1_545 .
Ag3 O4 Ag2 3.68(18) . .
Mo2 O5 Mg1 158.24(18) . .
Mo2 O5 Ag3 91.3(3) . 1_565
Mg1 O5 Ag3 110.4(3) . 1_565
Mo2 O5 Ag2 83.9(6) . 1_565
Mg1 O5 Ag2 117.8(6) . 1_565
Ag3 O5 Ag2 7.4(3) 1_565 1_565
Mo2 O5 Ag1 74.9(3) . 1_565
Mg1 O5 Ag1 126.9(3) . 1_565
Ag3 O5 Ag1 16.7(3) 1_565 1_565
Ag2 O5 Ag1 9.6(3) 1_565 1_565
Mo2 O6 Fe4 153.70(18) . 2_666
Mo2 O6 Mg4 153.70(18) . 2_666
Fe4 O6 Mg4 0.00(7) 2_666 2_666
Mo2 O7 Mg2 125.71(15) 1_545 .
Mo2 O7 Ag1 122.9(5) 1_545 .
Mg2 O7 Ag1 109.3(6) . .
Mo2 O7 Ag2 110.8(6) 1_545 .
Mg2 O7 Ag2 122.7(6) . .
Ag1 O7 Ag2 14.3(4) . .
Mo2 O7 Ag3 104.6(2) 1_545 .
Mg2 O7 Ag3 128.9(2) . .
Ag1 O7 Ag3 20.1(6) . .
Ag2 O7 Ag3 6.2(4) . .
Mo2 O8 Fe4 133.78(16) . 2_566
Mo2 O8 Mg4 133.78(16) . 2_566
Fe4 O8 Mg4 0.00(6) 2_566 2_566
Mo2 O8 Ag1 120.9(2) . .
Fe4 O8 Ag1 102.5(3) 2_566 .
Mg4 O8 Ag1 102.5(3) 2_566 .
Mo2 O8 Ag2 120.3(3) . .
Fe4 O8 Ag2 97.0(2) 2_566 .
Mg4 O8 Ag2 97.0(2) 2_566 .
Ag1 O8 Ag2 15.5(4) . .
Mo2 O8 Ag3 115.4(3) . .
Fe4 O8 Ag3 97.10(18) 2_566 .
Mg4 O8 Ag3 97.10(18) 2_566 .
Ag1 O8 Ag3 24.3(5) . .
Ag2 O8 Ag3 9.3(5) . .
Mo3 O9 Ag1 139.8(6) . .
Mo3 O9 Ag3 164.9(4) . .
Ag1 O9 Ag3 27.2(5) . .
Mo3 O9 Ag2 154.9(8) . .
Ag1 O9 Ag2 16.5(5) . .
Ag3 O9 Ag2 10.9(5) . .
Mo3 O10 Fe1 145.04(17) . 2_666
Mo3 O10 Mg1 145.04(17) . 2_666
Fe1 O10 Mg1 0.00(7) 2_666 2_666
Mo3 O10 Ag3 100.7(4) . 1_655
Fe1 O10 Ag3 112.2(4) 2_666 1_655
Mg1 O10 Ag3 112.2(4) 2_666 1_655
Mo3 O10 Ag2 92.3(6) . 1_655
Fe1 O10 Ag2 121.1(6) 2_666 1_655
Mg1 O10 Ag2 121.1(6) 2_666 1_655
Ag3 O10 Ag2 9.0(3) 1_655 1_655
Mo3 O10 Ag1 84.9(2) . 1_655
Fe1 O10 Ag1 129.0(3) 2_666 1_655
Mg1 O10 Ag1 129.0(3) 2_666 1_655
Ag3 O10 Ag1 17.0(3) 1_655 1_655
Ag2 O10 Ag1 8.0(4) 1_655 1_655
Mo3 O11 Fe4 158.14(19) 1_565 2_666
Mo3 O11 Mg4 158.14(19) 1_565 2_666
Fe4 O11 Mg4 0.00(6) 2_666 2_666
Mo3 O12 Fe4 125.92(14) . 2_666
Mo3 O12 Mg4 125.92(14) . 2_666
Fe4 O12 Mg4 0.00(4) 2_666 2_666
Mo3 O12 Mg3 131.69(15) . .
Fe4 O12 Mg3 97.33(12) 2_666 .
Mg4 O12 Mg3 97.33(12) 2_666 .
Mo3 O12 Ag1 97.8(5) . 1_655
Fe4 O12 Ag1 87.02(13) 2_666 1_655
Mg4 O12 Ag1 87.02(13) 2_666 1_655
Mg3 O12 Ag1 105.7(6) . 1_655
Mo3 O12 Ag2 87.3(5) . 1_655
Fe4 O12 Ag2 86.19(19) 2_666 1_655
Mg4 O12 Ag2 86.19(19) 2_666 1_655
Mg3 O12 Ag2 119.3(7) . 1_655
Ag1 O12 Ag2 13.6(4) 1_655 1_655
Mo3 O12 Ag3 83.05(18) . 1_655
Fe4 O12 Ag3 84.06(17) 2_666 1_655
Mg4 O12 Ag3 84.06(17) 2_666 1_655
Mg3 O12 Ag3 126.3(3) . 1_655
Ag1 O12 Ag3 20.6(4) 1_655 1_655
Ag2 O12 Ag3 7.2(5) 1_655 1_655
Mo4 O13 Fe2 161.88(18) . 1_556
Mo4 O13 Mg2 161.88(18) . 1_556
Fe2 O13 Mg2 0.00(8) 1_556 1_556
Mo4 O14 Mg2 166.18(18) 2_656 .
Mo4 O15 Mg3 133.39(15) 2_656 .
Mo4 O15 Fe2 122.72(14) 2_656 1_655
Mg3 O15 Fe2 101.98(12) . 1_655
Mo4 O15 Mg2 122.72(14) 2_656 1_655
Mg3 O15 Mg2 101.98(12) . 1_655
Fe2 O15 Mg2 0.0 1_655 1_655
Mo4 O16 Mg4 124.09(14) . .
Mo4 O16 Fe3 134.07(14) . 2_666
Mg4 O16 Fe3 100.18(12) . 2_666
Mo4 O16 Mg3 134.07(14) . 2_666
Mg4 O16 Mg3 100.18(12) . 2_666
Fe3 O16 Mg3 0.00(6) 2_666 2_666
Mo5 O17 Fe3 169.70(19) 1_556 2_666
Mo5 O17 Mg3 169.70(19) 1_556 2_666
Fe3 O17 Mg3 0.00(6) 2_666 2_666
Mo5 O18 Mg3 156.34(19) . .
Mo5 O19 Fe2 157.40(18) . 1_565
Mo5 O19 Mg2 157.40(18) . 1_565
Fe2 O19 Mg2 0.00(6) 1_565 1_565
Mo5 O20 Mg2 121.71(14) . .
Mo5 O20 Fe3 129.57(15) . 1_455
Mg2 O20 Fe3 101.19(12) . 1_455
Mo5 O20 Mg3 129.57(15) . 1_455
Mg2 O20 Mg3 101.19(12) . 1_455
Fe3 O20 Mg3 0.00(8) 1_455 1_455
Mo5 O20 Ag1 106.7(3) . .
Mg2 O20 Ag1 88.67(13) . .
Fe3 O20 Ag1 98.9(3) 1_455 .
Mg3 O20 Ag1 98.9(3) 1_455 .
Mo5 O20 Ag2 110.55(15) . .
Mg2 O20 Ag2 89.16(14) . .
Fe3 O20 Ag2 94.0(2) 1_455 .
Mg3 O20 Ag2 94.0(2) 1_455 .
Ag1 O20 Ag2 5.0(2) . .

loop_
_geom_bond_atom_site_label_1
_geom_bond_atom_site_label_2
_geom_bond_distance
_geom_bond_site_symmetry_2
Mo1 O1 1.739(3) .
Mo1 O2 1.757(3) .
Mo1 O3 1.757(3) .
Mo1 O4 1.808(3) .
Mo2 O5 1.733(3) .
Mo2 O6 1.746(3) .
Mo2 O7 1.776(3) 1_565
Mo2 O8 1.794(3) .
Mo3 O9 1.716(3) .
Mo3 O11 1.761(3) 1_545
Mo3 O10 1.763(3) .
Mo3 O12 1.829(3) .
Mo4 O13 1.731(3) .
Mo4 O14 1.734(3) 2_656
Mo4 O15 1.790(3) 2_656
Mo4 O16 1.814(3) .
Mo5 O17 1.740(3) 1_554
Mo5 O18 1.741(3) .
Mo5 O19 1.754(3) .
Mo5 O20 1.802(3) .
Mg1 O5 2.014(3) .
Mg1 O1 2.015(3) 2_666
Mg1 O3 2.062(3) .
Mg1 O10 2.062(3) 2_666
Mg1 O4 2.085(3) 2_566
Mg1 O4 2.100(3) 1_565
Mg2 O19 2.037(3) 1_545
Mg2 O7 2.073(3) .
Mg2 O14 2.078(3) .
Mg2 O20 2.085(3) .
Mg2 O13 2.092(3) 1_554
Mg2 O15 2.117(3) 1_455
Mg3 O17 2.031(3) 2_666
Mg3 O18 2.035(3) .
Mg3 O15 2.043(3) .
Mg3 O16 2.058(3) 2_666
Mg3 O20 2.099(3) 1_655
Mg3 O12 2.100(3) .
Mg4 O2 1.986(3) .
Mg4 O6 1.998(3) 2_666
Mg4 O11 2.014(3) 2_666
Mg4 O16 2.033(3) .
Mg4 O8 2.036(3) 2_566
Mg4 O12 2.079(3) 2_666
Ag1 O8 2.205(8) .
Ag1 O9 2.225(5) .
Ag1 O7 2.251(6) .
Ag1 O12 2.684(6) 1_455
Ag1 O20 2.89(2) .
Ag1 O10 3.12(2) 1_455
Ag1 O2 3.480(15) 2_566
Ag2 O9 2.252(6) .
Ag2 O8 2.388(11) .
Ag2 O7 2.51(2) .
Ag2 O10 2.62(2) 1_455
Ag2 O12 2.733(12) 1_455
Ag2 O2 3.129(17) 2_566
Ag2 O5 3.287(10) 1_545
Ag2 O3 3.30(3) .
Ag3 O9 2.229(7) .
Ag3 O10 2.471(7) 1_455
Ag3 O8 2.536(8) .
Ag3 O7 2.821(14) .
Ag3 O3 2.924(16) .
Ag3 O12 2.967(12) 1_455
Ag3 O2 2.995(7) 2_566
Ag3 O4 3.162(14) .
Ag3 O5 3.220(6) 1_545
O1 Fe1 2.015(3) 2_666
O1 Mg1 2.015(3) 2_666
O2 Ag3 2.995(7) 2_566
O2 Ag2 3.129(17) 2_566
O2 Ag1 3.480(15) 2_566
O4 Fe1 2.085(3) 2_566
O4 Mg1 2.085(3) 2_566
O4 Fe1 2.100(3) 1_545
O4 Mg1 2.100(3) 1_545
O5 Ag3 3.220(6) 1_565
O5 Ag2 3.287(10) 1_565
O5 Ag1 3.575(17) 1_565
O6 Fe4 1.998(3) 2_666
O6 Mg4 1.998(3) 2_666
O7 Mo2 1.776(3) 1_545
O8 Fe4 2.036(3) 2_566
O8 Mg4 2.036(3) 2_566
O10 Fe1 2.062(3) 2_666
O10 Mg1 2.062(3) 2_666
O10 Ag3 2.471(7) 1_655
O10 Ag2 2.62(2) 1_655
O10 Ag1 3.12(2) 1_655
O11 Mo3 1.761(3) 1_565
O11 Fe4 2.014(3) 2_666
O11 Mg4 2.014(3) 2_666
O12 Fe4 2.079(3) 2_666
O12 Mg4 2.079(3) 2_666
O12 Ag1 2.684(6) 1_655
O12 Ag2 2.733(12) 1_655
O12 Ag3 2.967(12) 1_655
O13 Fe2 2.092(3) 1_556
O13 Mg2 2.092(3) 1_556
O14 Mo4 1.734(3) 2_656
O15 Mo4 1.790(3) 2_656
O15 Fe2 2.117(3) 1_655
O15 Mg2 2.117(3) 1_655
O16 Fe3 2.058(3) 2_666
O16 Mg3 2.058(3) 2_666
O17 Mo5 1.740(3) 1_556
O17 Fe3 2.031(3) 2_666
O17 Mg3 2.031(3) 2_666
O19 Fe2 2.037(3) 1_565
O19 Mg2 2.037(3) 1_565
O20 Fe3 2.099(3) 1_455
O20 Mg3 2.099(3) 1_455
